data_7102392
loop_
_publ_author_name
'Saha, Manas K'
'Bernal, Ivan'
'Fronczek, Frank R'

_publ_section_title
;
 Novel ambient light induced trimerization of a simple copper(II)
 monomeric Schiff base complex.
;
_journal_issue 1
_journal_name_full 'Chemical communications (Cambridge, England)'
_journal_page_first 84
_journal_page_last 85
_journal_paper_doi 10.1039/b310764g
_journal_year 2004
_chemical_compound_source 'synthesis as described'
_chemical_formula_moiety 'C52 H86 Cl8 Cu2 N8 O9'
_chemical_formula_sum 'C52 H86 Cl8 Cu2 N8 O9'
_chemical_formula_weight 1377.97
_space_group_IT_number 2
_symmetry_cell_setting triclinic
_symmetry_Int_Tables_number 2
_symmetry_space_group_name_Hall '-P 1'
_symmetry_space_group_name_H-M 'P -1'
_atom_sites_solution_hydrogens geom
_atom_sites_solution_primary direct
_atom_sites_solution_secondary difmap
_cell_angle_alpha 107.37(2)
_cell_angle_beta 92.56(2)
_cell_angle_gamma 99.28(2)
_cell_formula_units_Z 2
_cell_length_a 13.206(6)
_cell_length_b 15.113(6)
_cell_length_c 16.999(8)
_cell_measurement_reflns_used 10691
_cell_measurement_temperature 100
_cell_measurement_theta_max 25.0
_cell_measurement_theta_min 2.5
_cell_measurement_wavelength 0.71073
_cell_volume 3180(2)
_computing_molecular_graphics 'Ortep-3 for Windows (Farrugia, 1997)'
_computing_publication_material 'WinGX publication routines (Farrugia, 1999)'
_computing_structure_refinement 'SHELXL-97 (Sheldrick, 1997)'
_computing_structure_solution 'SHELXS-97 (Sheldrick, 1997)'
_diffrn_ambient_temperature 100
_diffrn_measured_fraction_theta_full 0.991
_diffrn_measured_fraction_theta_max 0.991
_diffrn_measurement_device 'KappaCCD (with Oxford Cryostream)'
_diffrn_measurement_method ' \w scans with \k offsets'
_diffrn_radiation_monochromator graphite
_diffrn_radiation_probe x-ray
_diffrn_radiation_type MoK\a
_diffrn_radiation_wavelength 0.71073
_diffrn_reflns_av_R_equivalents 0.0814
_diffrn_reflns_av_unetI/netI 0.1355
_diffrn_reflns_limit_h_max 15
_diffrn_reflns_limit_h_min -15
_diffrn_reflns_limit_k_max 17
_diffrn_reflns_limit_k_min -17
_diffrn_reflns_limit_l_max 20
_diffrn_reflns_limit_l_min -20
_diffrn_reflns_number 20881
_diffrn_reflns_theta_full 24.97
_diffrn_reflns_theta_max 24.97
_diffrn_reflns_theta_min 2.76
_exptl_absorpt_coefficient_mu 1.062
_exptl_absorpt_correction_T_max 0.9654
_exptl_absorpt_correction_T_min 0.7978
_exptl_absorpt_correction_type multi-scan
_exptl_absorpt_process_details 'HKL Scalepack (Otwinowski & Minor 1997)'
_exptl_crystal_colour green
_exptl_crystal_density_diffrn 1.439
_exptl_crystal_density_method 'not measured'
_exptl_crystal_description prism
_exptl_crystal_F_000 1440
_exptl_crystal_size_max 0.20
_exptl_crystal_size_mid 0.17
_exptl_crystal_size_min 0.03
_refine_diff_density_max 1.558
_refine_diff_density_min -0.765
_refine_diff_density_rms 0.098
_refine_ls_extinction_coef 0.0000(4)
_refine_ls_extinction_expression Fc^*^=kFc[1+0.001xFc^2^\l^3^/sin(2\q)]^-1/4^
_refine_ls_extinction_method SHELXL
_refine_ls_goodness_of_fit_ref 0.993
_refine_ls_hydrogen_treatment constr
_refine_ls_matrix_type full
_refine_ls_number_parameters 1000
_refine_ls_number_reflns 11060
_refine_ls_number_restraints 0
_refine_ls_restrained_S_all 0.993
_refine_ls_R_factor_all 0.1411
_refine_ls_R_factor_gt 0.0648
_refine_ls_shift/su_max 2.308
_refine_ls_shift/su_mean 0.006
_refine_ls_structure_factor_coef Fsqd
_refine_ls_weighting_details 'calc w=1/[\s^2^(Fo^2^)+(0.0848P)^2^] where P=(Fo^2^+2Fc^2^)/3'
_refine_ls_weighting_scheme calc
_refine_ls_wR_factor_gt 0.1477
_refine_ls_wR_factor_ref 0.1785
_reflns_number_gt 6005
_reflns_number_total 11060
_reflns_threshold_expression I>2\s(I)
_cod_data_source_file b310764g.txt
_cod_data_source_block Compound2
_cod_database_code 7102392

loop_
_symmetry_equiv_pos_as_xyz
'x, y, z'
'-x, -y, -z'

loop_
_atom_site_label
_atom_site_type_symbol
_atom_site_fract_x
_atom_site_fract_y
_atom_site_fract_z
_atom_site_U_iso_or_equiv
_atom_site_adp_type
_atom_site_occupancy
_atom_site_symmetry_multiplicity
_atom_site_calc_flag
_atom_site_refinement_flags
C1 C 0.7298(5) 0.3733(5) 0.2188(4) 0.0261(15) Uani 1 1 d .
C2 C 0.8317(5) 0.3945(6) 0.2598(5) 0.0344(18) Uani 1 1 d .
C3 C 0.8869(5) 0.3237(6) 0.2565(5) 0.0343(18) Uani 1 1 d .
C4 C 0.8476(5) 0.2307(6) 0.2129(5) 0.0365(18) Uani 1 1 d .
C5 C 0.7497(5) 0.2076(5) 0.1709(4) 0.0360(18) Uani 1 1 d .
C6 C 0.6896(5) 0.2778(5) 0.1737(4) 0.0285(16) Uani 1 1 d .
C7 C 0.5879(5) 0.2471(5) 0.1301(4) 0.0277(16) Uani 1 1 d .
C8 C 0.4215(5) 0.2522(6) 0.0767(4) 0.0300(16) Uani 1 1 d .
C9 C 0.3361(5) 0.2274(6) 0.1272(4) 0.0314(17) Uani 1 1 d .
C10 C 0.2353(5) 0.1993(6) 0.0716(4) 0.0328(17) Uani 1 1 d .
C11 C 0.1365(6) 0.1985(6) 0.1928(5) 0.039(2) Uani 1 1 d .
C12 C 0.1601(7) 0.0478(6) 0.0939(6) 0.044(2) Uani 1 1 d .
C13 C 0.0486(6) 0.1377(6) 0.0516(5) 0.0396(19) Uani 1 1 d .
C14 C 0.3361(5) 0.4751(5) 0.1787(4) 0.0260(15) Uani 1 1 d .
C15 C 0.2361(5) 0.4543(5) 0.1386(5) 0.0329(17) Uani 1 1 d .
C16 C 0.1512(5) 0.4677(5) 0.1815(4) 0.0344(17) Uani 1 1 d .
C17 C 0.1618(5) 0.5042(5) 0.2670(4) 0.0337(17) Uani 1 1 d .
C18 C 0.2592(5) 0.5304(5) 0.3087(4) 0.0292(16) Uani 1 1 d .
C19 C 0.3467(4) 0.5169(5) 0.2662(4) 0.0249(15) Uani 1 1 d .
C20 C 0.4466(5) 0.5556(5) 0.3141(4) 0.0223(14) Uani 1 1 d .
C21 C 0.6249(5) 0.5932(5) 0.3484(4) 0.0284(16) Uani 1 1 d .
C22 C 0.6963(5) 0.6639(5) 0.3193(4) 0.0262(15) Uani 1 1 d .
C23 C 0.7738(5) 0.7184(5) 0.3918(4) 0.0275(16) Uani 1 1 d .
C24 C 0.9233(6) 0.8381(6) 0.4603(5) 0.038(2) Uani 1 1 d .
C25 C 0.8034(7) 0.8714(7) 0.3643(6) 0.044(2) Uani 1 1 d .
C26 C 0.9141(6) 0.7629(5) 0.3081(4) 0.0342(17) Uani 1 1 d .
C27 C 0.7048(5) 0.5056(6) 0.0639(4) 0.0332(18) Uani 1 1 d .
C28 C 0.7859(6) 0.4553(7) 0.0576(5) 0.0380(19) Uani 1 1 d .
C29 C 0.8867(5) 0.4989(8) 0.0654(5) 0.048(2) Uani 1 1 d .
C30 C 0.9130(6) 0.5958(7) 0.0839(5) 0.048(2) Uani 1 1 d .
C31 C 0.8357(6) 0.6462(7) 0.0927(4) 0.042(2) Uani 1 1 d .
C32 C 0.7304(5) 0.6040(6) 0.0823(4) 0.0346(17) Uani 1 1 d .
C33 C 0.6543(6) 0.6640(6) 0.0938(4) 0.0370(18) Uani 1 1 d .
C34 C 0.4912(6) 0.7046(6) 0.0842(5) 0.0391(18) Uani 1 1 d .
C35 C 0.4196(7) 0.7032(7) 0.1512(6) 0.050(2) Uani 1 1 d .
C36 C 0.3468(6) 0.7708(6) 0.1452(5) 0.055(2) Uani 1 1 d .
H48 H 0.3861 0.8241 0.1326 0.066 Uiso 1 1 calc R
H49 H 0.2948 0.7386 0.0991 0.066 Uiso 1 1 calc R
C37 C 0.3733(7) 0.8753(7) 0.2883(6) 0.070(3) Uani 1 1 d .
H50 H 0.4089 0.9235 0.2681 0.106 Uiso 1 1 calc R
H51 H 0.4219 0.8413 0.304 0.106 Uiso 1 1 calc R
H52 H 0.3391 0.9039 0.3355 0.106 Uiso 1 1 calc R
C38 C 0.2397(9) 0.7343(8) 0.2519(9) 0.077(4) Uani 1 1 d .
C39 C 0.2247(6) 0.8703(6) 0.2037(5) 0.0398(19) Uani 1 1 d .
C40 C 0.2769(5) 0.4556(5) 0.4823(4) 0.0246(15) Uani 1 1 d .
C41 C 0.1815(5) 0.4782(5) 0.5113(4) 0.0284(16) Uani 1 1 d .
C42 C 0.0908(5) 0.4157(6) 0.4877(5) 0.0344(18) Uani 1 1 d .
C43 C 0.0881(5) 0.3257(6) 0.4321(5) 0.0333(18) Uani 1 1 d .
C44 C 0.1765(5) 0.3022(6) 0.4030(5) 0.0312(18) Uani 1 1 d .
C45 C 0.2719(4) 0.3643(5) 0.4264(4) 0.0234(15) Uani 1 1 d .
C46 C 0.3626(5) 0.3344(6) 0.3919(4) 0.0259(17) Uani 1 1 d .
C47 C 0.5331(5) 0.3273(5) 0.3631(4) 0.0263(15) Uani 1 1 d .
C48 C 0.5710(5) 0.2664(5) 0.4110(5) 0.0260(15) Uani 1 1 d .
C49 C 0.6514(5) 0.2150(6) 0.3664(5) 0.0261(15) Uani 1 1 d .
C50 C 0.7780(7) 0.1107(7) 0.3636(7) 0.038(2) Uani 1 1 d .
C51 C 0.6048(6) 0.0646(6) 0.3996(6) 0.042(2) Uani 1 1 d .
C52 C 0.7213(6) 0.1932(6) 0.4980(4) 0.0369(18) Uani 1 1 d .
N1 N 0.5198(4) 0.2992(4) 0.1279(3) 0.0250(12) Uani 1 1 d .
N2 N 0.1465(4) 0.1476(4) 0.1038(3) 0.0304(13) Uani 1 1 d .
N3 N 0.5344(4) 0.5432(4) 0.2886(3) 0.0296(13) Uani 1 1 d .
N4 N 0.8543(4) 0.7962(4) 0.3808(3) 0.0299(13) Uani 1 1 d .
N5 N 0.5561(4) 0.6326(4) 0.0705(3) 0.0322(14) Uani 1 1 d .
N6 N 0.2938(4) 0.8076(4) 0.2202(4) 0.0381(15) Uani 1 1 d .
N7 N 0.4569(4) 0.3776(4) 0.4090(3) 0.0253(12) Uani 1 1 d .
N8 N 0.6892(4) 0.1465(4) 0.4060(3) 0.0288(13) Uani 1 1 d .
O1 O 0.6811(3) 0.4430(3) 0.2244(3) 0.0289(10) Uani 1 1 d .
O2 O 0.4151(3) 0.4561(3) 0.1366(3) 0.0306(11) Uani 1 1 d .
O3 O 0.6086(3) 0.4601(4) 0.0530(3) 0.0386(12) Uani 1 1 d .
O4 O 0.3611(3) 0.5184(3) 0.5078(3) 0.0275(10) Uani 1 1 d .
OW1 O 0.6904(5) 0.8973(5) 0.1953(5) 0.093(2) Uani 1 1 d .
OW2 O 0.3384(4) 0.1026(4) 0.2618(3) 0.0439(13) Uani 1 1 d .
OW3 O 0.6330(7) 0.9979(7) 0.9970(7) 0.184(5) Uani 1 1 d .
OW4 O 0.3181(4) 0.1204(4) 0.4245(3) 0.0483(13) Uani 1 1 d .
OW5 O 0.0022(4) 0.0622(4) 0.3390(3) 0.0554(15) Uani 1 1 d .
Cl1 Cl 0.01375(14) 0.24734(15) 0.05728(12) 0.0461(5) Uani 1 1 d .
Cl2 Cl 0.97542(13) 0.66950(14) 0.31530(11) 0.0421(5) Uani 1 1 d .
Cl3 Cl 0.1226(2) 0.8101(2) 0.1301(2) 0.1106(12) Uani 1 1 d .
Cl4 Cl 0.81915(13) 0.29308(14) 0.51642(11) 0.0413(5) Uani 1 1 d .
Cl5 Cl 0.90506(15) 0.97775(16) 0.15161(12) 0.0533(5) Uani 1 1 d .
Cl6 Cl 0.15351(12) 0.94238(13) 0.40652(11) 0.0368(4) Uani 1 1 d .
Cl7 Cl 0.51878(18) 0.01446(18) 0.16949(15) 0.0682(7) Uani 1 1 d .
Cl8 Cl 0.47140(13) 0.18618(14) 0.58056(11) 0.0408(5) Uani 1 1 d .
Cu1 Cu 0.54298(6) 0.43832(6) 0.18473(5) 0.0274(2) Uani 1 1 d .
Cu2 Cu 0.5 0.5 0 0.0341(3) Uani 1 2 d S
Cu3 Cu 0.5 0.5 0.5 0.0243(3) Uani 1 2 d S
H1 H 0.859(6) 0.454(5) 0.289(5) 0.05(2) Uiso 1 1 d .
H2 H 0.953(5) 0.340(4) 0.281(4) 0.031(18) Uiso 1 1 d .
H3 H 0.882(4) 0.186(4) 0.209(3) 0.010(14) Uiso 1 1 d .
H4 H 0.702(5) 0.124(5) 0.136(4) 0.06(2) Uiso 1 1 d .
H5 H 0.572(4) 0.182(4) 0.096(3) 0.000(13) Uiso 1 1 d .
H6 H 0.443(5) 0.198(6) 0.039(5) 0.05(2) Uiso 1 1 d .
H7 H 0.403(4) 0.301(4) 0.051(4) 0.030(17) Uiso 1 1 d .
H8 H 0.329(4) 0.287(5) 0.181(4) 0.032(17) Uiso 1 1 d .
H9 H 0.346(6) 0.194(6) 0.151(5) 0.05(3) Uiso 1 1 d .
H10 H 0.211(5) 0.259(5) 0.068(4) 0.039(19) Uiso 1 1 d .
H11 H 0.240(5) 0.159(5) 0.012(5) 0.05(2) Uiso 1 1 d .
H12 H 0.131(4) 0.272(5) 0.199(4) 0.027(17) Uiso 1 1 d .
H13 H 0.179(4) 0.200(4) 0.220(3) 0.000(15) Uiso 1 1 d .
H14 H 0.065(5) 0.159(5) 0.199(4) 0.040(19) Uiso 1 1 d .
H15 H 0.209(6) 0.053(5) 0.126(5) 0.05(2) Uiso 1 1 d .
H16 H 0.105(5) 0.016(5) 0.107(4) 0.04(2) Uiso 1 1 d .
H17 H 0.185(4) -0.013(4) 0.019(3) 0.020(15) Uiso 1 1 d .
H18 H 0.001(4) 0.114(4) 0.075(3) 0.007(15) Uiso 1 1 d .
H19 H 0.064(4) 0.105(4) -0.010(4) 0.024(16) Uiso 1 1 d .
H20 H 0.232(5) 0.431(5) 0.083(4) 0.04(2) Uiso 1 1 d .
H21 H 0.084(5) 0.452(5) 0.151(4) 0.035(18) Uiso 1 1 d .
H22 H 0.104(5) 0.515(5) 0.297(4) 0.040(19) Uiso 1 1 d .
H23 H 0.273(5) 0.568(5) 0.370(4) 0.039(19) Uiso 1 1 d .
H24 H 0.443(4) 0.597(4) 0.373(4) 0.017(15) Uiso 1 1 d .
H25 H 0.656(4) 0.537(4) 0.355(3) 0.015(14) Uiso 1 1 d .
H26 H 0.602(4) 0.624(4) 0.395(3) 0.008(14) Uiso 1 1 d .
H27 H 0.729(4) 0.638(4) 0.270(4) 0.016(15) Uiso 1 1 d .
H28 H 0.662(5) 0.707(5) 0.300(4) 0.031(17) Uiso 1 1 d .
H29 H 0.740(4) 0.750(4) 0.434(4) 0.020(16) Uiso 1 1 d .
H30 H 0.816(4) 0.682(4) 0.409(3) 0.023(16) Uiso 1 1 d .
H31 H 0.960(4) 0.875(4) 0.455(3) 0.000(16) Uiso 1 1 d .
H32 H 0.881(6) 0.846(6) 0.507(5) 0.07(3) Uiso 1 1 d .
H33 H 0.963(5) 0.780(5) 0.466(4) 0.037(18) Uiso 1 1 d .
H34 H 0.771(5) 0.895(5) 0.412(4) 0.04(2) Uiso 1 1 d .
H35 H 0.863(5) 0.925(5) 0.368(4) 0.030(17) Uiso 1 1 d .
H36 H 0.764(4) 0.853(4) 0.317(4) 0.018(18) Uiso 1 1 d .
H37 H 0.962(5) 0.816(5) 0.303(4) 0.04(2) Uiso 1 1 d .
H38 H 0.860(6) 0.730(5) 0.241(5) 0.06(2) Uiso 1 1 d .
H39 H 0.771(4) 0.398(4) 0.042(4) 0.009(18) Uiso 1 1 d .
H40 H 0.931(5) 0.466(5) 0.066(4) 0.04(2) Uiso 1 1 d .
H41 H 0.995(7) 0.635(6) 0.092(5) 0.08(3) Uiso 1 1 d .
H42 H 0.847(4) 0.716(4) 0.105(3) 0.010(15) Uiso 1 1 d .
H43 H 0.677(5) 0.732(5) 0.118(4) 0.04(2) Uiso 1 1 d .
H44 H 0.540(4) 0.766(4) 0.103(3) 0.000(13) Uiso 1 1 d .
H45 H 0.445(5) 0.694(5) 0.027(5) 0.05(2) Uiso 1 1 d .
H46 H 0.455(5) 0.723(5) 0.209(5) 0.05(2) Uiso 1 1 d .
H47 H 0.384(4) 0.638(4) 0.134(3) 0.004(14) Uiso 1 1 d .
H53 H 0.194(5) 0.772(5) 0.298(4) 0.05(2) Uiso 1 1 d .
H54 H 0.183(8) 0.688(8) 0.204(7) 0.11(4) Uiso 1 1 d .
H55 H 0.278(4) 0.709(5) 0.272(4) 0.016(17) Uiso 1 1 d .
H56 H 0.196(5) 0.892(4) 0.252(4) 0.024(17) Uiso 1 1 d .
H57 H 0.268(6) 0.908(6) 0.180(5) 0.07(3) Uiso 1 1 d .
H58 H 0.192(4) 0.542(4) 0.550(3) 0.002(13) Uiso 1 1 d .
H59 H 0.036(6) 0.441(6) 0.518(5) 0.07(3) Uiso 1 1 d .
H60 H 0.040(4) 0.286(4) 0.412(4) 0.010(16) Uiso 1 1 d .
H61 H 0.179(4) 0.254(4) 0.377(3) 0.000(16) Uiso 1 1 d .
H62 H 0.355(4) 0.295(4) 0.358(3) 0.000(17) Uiso 1 1 d .
H63 H 0.503(5) 0.287(5) 0.311(4) 0.04(2) Uiso 1 1 d .
H64 H 0.589(4) 0.371(4) 0.355(3) 0.015(15) Uiso 1 1 d .
H65 H 0.515(5) 0.232(5) 0.416(4) 0.04(2) Uiso 1 1 d .
H66 H 0.590(5) 0.303(5) 0.466(4) 0.04(2) Uiso 1 1 d .
H67 H 0.628(4) 0.179(4) 0.320(4) 0.010(17) Uiso 1 1 d .
H68 H 0.709(4) 0.254(4) 0.363(3) 0.000(13) Uiso 1 1 d .
H69 H 0.759(7) 0.071(7) 0.312(6) 0.08(4) Uiso 1 1 d .
H70 H 0.829(4) 0.158(4) 0.368(3) 0.000(14) Uiso 1 1 d .
H71 H 0.801(5) 0.084(5) 0.387(4) 0.02(2) Uiso 1 1 d .
H72 H 0.581(5) 0.031(5) 0.348(4) 0.024(19) Uiso 1 1 d .
H73 H 0.550(6) 0.077(5) 0.430(4) 0.04(2) Uiso 1 1 d .
H74 H 0.628(6) 0.021(7) 0.431(5) 0.08(3) Uiso 1 1 d .
H75 H 0.665(6) 0.216(5) 0.530(5) 0.05(2) Uiso 1 1 d .
H76 H 0.741(4) 0.145(4) 0.514(3) 0.014(15) Uiso 1 1 d .

loop_
_atom_site_aniso_label
_atom_site_aniso_U_11
_atom_site_aniso_U_22
_atom_site_aniso_U_33
_atom_site_aniso_U_23
_atom_site_aniso_U_13
_atom_site_aniso_U_12
C1 0.025(3) 0.030(4) 0.026(4) 0.014(3) 0.004(3) 0.004(3)
C2 0.025(4) 0.044(5) 0.035(4) 0.015(4) 0.001(3) 0.006(4)
C3 0.020(4) 0.049(5) 0.044(4) 0.026(4) 0.010(3) 0.012(4)
C4 0.034(4) 0.034(5) 0.048(5) 0.016(4) 0.020(4) 0.017(4)
C5 0.024(4) 0.044(5) 0.048(4) 0.021(4) 0.017(3) 0.013(3)
C6 0.027(4) 0.034(4) 0.031(4) 0.016(3) 0.008(3) 0.011(3)
C7 0.028(4) 0.033(5) 0.024(4) 0.010(4) 0.005(3) 0.008(3)
C8 0.026(4) 0.033(5) 0.028(4) 0.008(4) 0.001(3) 0.001(3)
C9 0.028(4) 0.039(5) 0.030(4) 0.017(4) -0.004(3) 0.003(3)
C10 0.024(4) 0.044(5) 0.030(4) 0.016(4) -0.002(3) -0.003(3)
C11 0.025(4) 0.056(6) 0.032(4) 0.016(4) -0.011(4) -0.008(4)
C12 0.030(4) 0.041(5) 0.063(6) 0.024(5) -0.002(4) -0.003(4)
C13 0.027(4) 0.057(6) 0.038(5) 0.020(4) 0.008(4) 0.004(4)
C14 0.023(3) 0.027(4) 0.026(4) 0.006(3) 0.003(3) 0.001(3)
C15 0.033(4) 0.036(5) 0.030(4) 0.007(4) -0.001(3) 0.013(3)
C16 0.023(4) 0.033(4) 0.044(5) 0.009(4) -0.007(3) 0.006(3)
C17 0.029(4) 0.043(5) 0.033(4) 0.013(4) 0.009(3) 0.014(4)
C18 0.034(4) 0.031(4) 0.021(4) 0.008(3) 0.001(3) 0.004(3)
C19 0.021(3) 0.028(4) 0.030(4) 0.015(3) 0.005(3) 0.007(3)
C20 0.024(4) 0.023(4) 0.020(3) 0.008(3) -0.003(3) 0.006(3)
C21 0.028(4) 0.035(5) 0.021(4) 0.007(4) 0.002(3) 0.004(3)
C22 0.029(4) 0.025(4) 0.029(4) 0.011(3) 0.004(3) 0.010(3)
C23 0.023(3) 0.032(4) 0.031(4) 0.012(4) 0.007(3) 0.012(3)
C24 0.036(5) 0.034(5) 0.032(4) 0.001(4) 0.009(4) -0.015(4)
C25 0.040(5) 0.047(6) 0.053(6) 0.020(5) 0.020(5) 0.011(4)
C26 0.038(4) 0.034(5) 0.035(4) 0.012(4) 0.015(3) 0.012(4)
C27 0.019(3) 0.064(6) 0.026(4) 0.025(4) 0.002(3) 0.012(4)
C28 0.036(5) 0.052(6) 0.030(4) 0.017(4) 0.004(3) 0.011(4)
C29 0.020(4) 0.099(8) 0.038(5) 0.035(5) 0.006(3) 0.017(5)
C30 0.039(5) 0.072(7) 0.036(5) 0.024(5) -0.001(4) 0.003(5)
C31 0.042(5) 0.057(6) 0.020(4) 0.009(4) -0.002(3) -0.008(4)
C32 0.031(4) 0.053(5) 0.017(4) 0.010(4) 0.001(3) 0.004(4)
C33 0.042(5) 0.052(6) 0.020(4) 0.016(4) 0.007(3) 0.007(4)
C34 0.045(5) 0.043(5) 0.036(4) 0.019(4) 0.007(4) 0.014(4)
C35 0.060(6) 0.055(7) 0.054(6) 0.030(5) 0.028(5) 0.029(5)
C36 0.067(5) 0.077(7) 0.037(4) 0.024(5) 0.014(4) 0.044(5)
C37 0.061(6) 0.094(8) 0.062(6) 0.024(6) 0.002(5) 0.031(6)
C38 0.069(7) 0.071(8) 0.135(11) 0.070(9) 0.063(8) 0.048(7)
C39 0.039(4) 0.045(5) 0.038(5) 0.013(4) 0.004(4) 0.016(4)
C40 0.023(3) 0.032(4) 0.023(3) 0.013(3) -0.001(3) 0.009(3)
C41 0.032(4) 0.023(4) 0.032(4) 0.011(4) 0.003(3) 0.004(3)
C42 0.022(4) 0.043(5) 0.043(4) 0.022(4) 0.002(3) 0.005(4)
C43 0.020(4) 0.041(5) 0.036(4) 0.013(4) -0.012(3) -0.001(4)
C44 0.035(4) 0.029(5) 0.029(4) 0.006(4) -0.003(3) 0.011(4)
C45 0.022(3) 0.026(4) 0.023(3) 0.010(3) 0.000(3) 0.003(3)
C46 0.035(5) 0.027(5) 0.012(4) 0.001(4) -0.003(3) 0.006(4)
C47 0.028(4) 0.030(4) 0.024(4) 0.010(4) 0.003(3) 0.012(3)
C48 0.022(4) 0.026(4) 0.032(4) 0.012(4) 0.011(3) 0.003(3)
C49 0.023(4) 0.026(4) 0.032(4) 0.011(4) 0.002(3) 0.005(3)
C50 0.033(5) 0.031(5) 0.057(6) 0.015(5) 0.014(4) 0.013(4)
C51 0.035(5) 0.037(5) 0.053(6) 0.013(5) 0.003(4) 0.002(4)
C52 0.034(4) 0.052(5) 0.034(4) 0.022(4) 0.012(3) 0.015(4)
N1 0.027(3) 0.033(3) 0.019(3) 0.014(3) 0.007(2) 0.006(3)
N2 0.029(3) 0.036(4) 0.025(3) 0.013(3) -0.001(2) -0.002(3)
N3 0.024(3) 0.039(4) 0.028(3) 0.015(3) 0.000(2) 0.005(3)
N4 0.028(3) 0.024(3) 0.037(3) 0.009(3) 0.004(3) 0.001(3)
N5 0.034(3) 0.044(4) 0.024(3) 0.016(3) 0.007(3) 0.012(3)
N6 0.033(3) 0.049(4) 0.041(4) 0.023(3) 0.012(3) 0.014(3)
N7 0.025(3) 0.027(3) 0.024(3) 0.006(3) 0.006(2) 0.007(3)
N8 0.022(3) 0.035(4) 0.035(3) 0.016(3) 0.005(2) 0.009(3)
O1 0.023(2) 0.032(3) 0.032(3) 0.009(2) -0.0010(19) 0.005(2)
O2 0.026(2) 0.040(3) 0.026(2) 0.007(2) 0.001(2) 0.010(2)
O3 0.026(3) 0.050(3) 0.046(3) 0.022(3) 0.002(2) 0.011(2)
O4 0.024(2) 0.031(3) 0.030(2) 0.012(2) 0.005(2) 0.006(2)
OW1 0.084(5) 0.080(5) 0.100(5) 0.019(4) -0.020(4) -0.003(4)
OW2 0.048(3) 0.046(3) 0.042(3) 0.022(3) -0.004(2) 0.007(3)
OW3 0.129(7) 0.124(8) 0.208(11) -0.074(8) 0.106(8) -0.021(6)
OW4 0.057(3) 0.044(3) 0.043(3) 0.018(3) 0.003(3) 0.001(3)
OW5 0.053(3) 0.064(4) 0.043(3) 0.002(3) -0.005(3) 0.026(3)
Cl1 0.0390(10) 0.0570(14) 0.0459(11) 0.0224(10) -0.0014(9) 0.0083(9)
Cl2 0.0370(10) 0.0442(12) 0.0458(11) 0.0104(10) 0.0083(8) 0.0155(9)
Cl3 0.0857(19) 0.071(2) 0.138(3) -0.0219(18) -0.0655(19) 0.0316(16)
Cl4 0.0357(10) 0.0459(12) 0.0376(10) 0.0075(9) -0.0013(8) 0.0055(9)
Cl5 0.0487(11) 0.0699(16) 0.0396(11) 0.0111(11) 0.0102(9) 0.0152(11)
Cl6 0.0328(9) 0.0381(11) 0.0432(10) 0.0160(9) 0.0104(8) 0.0085(8)
Cl7 0.0619(14) 0.0687(17) 0.0741(16) 0.0211(14) 0.0188(12) 0.0111(12)
Cl8 0.0381(10) 0.0501(13) 0.0386(10) 0.0162(9) 0.0093(8) 0.0141(9)
Cu1 0.0228(4) 0.0317(5) 0.0277(5) 0.0090(4) 0.0000(3) 0.0062(4)
Cu2 0.0227(6) 0.0450(8) 0.0408(7) 0.0212(7) 0.0036(5) 0.0088(6)
Cu3 0.0219(6) 0.0269(7) 0.0251(6) 0.0091(5) 0.0027(5) 0.0052(5)

loop_
_atom_type_symbol
_atom_type_description
_atom_type_scat_dispersion_real
_atom_type_scat_dispersion_imag
_atom_type_scat_source
C C 0.0033 0.0016 'International Tables Vol C Tables 4.2.6.8 and 6.1.1.4'
H H 0 0 'International Tables Vol C Tables 4.2.6.8 and 6.1.1.4'
N N 0.0061 0.0033 'International Tables Vol C Tables 4.2.6.8 and 6.1.1.4'
O O 0.0106 0.006 'International Tables Vol C Tables 4.2.6.8 and 6.1.1.4'
Cl Cl 0.1484 0.1585 'International Tables Vol C Tables 4.2.6.8 and 6.1.1.4'
Cu Cu 0.3201 1.2651 'International Tables Vol C Tables 4.2.6.8 and 6.1.1.4'

loop_
_geom_angle_atom_site_label_1
_geom_angle_atom_site_label_2
_geom_angle_atom_site_label_3
_geom_angle
_geom_angle_site_symmetry_1
_geom_angle_site_symmetry_3
O1 C1 C6 124.7(5) . .
O1 C1 C2 117.8(6) . .
C6 C1 C2 117.5(6) . .
C3 C2 C1 120.5(8) . .
C2 C3 C4 122.0(7) . .
C3 C4 C5 119.1(7) . .
C4 C5 C6 120.8(7) . .
C5 C6 C1 120.0(6) . .
C5 C6 C7 117.1(7) . .
C1 C6 C7 122.9(6) . .
N1 C7 C6 126.6(7) . .
N1 C8 C9 112.8(5) . .
C8 C9 C10 107.6(5) . .
N2 C10 C9 114.5(5) . .
N2 C13 Cl1 112.8(5) . .
O2 C14 C15 120.9(6) . .
O2 C14 C19 122.4(5) . .
C15 C14 C19 116.7(6) . .
C16 C15 C14 122.2(7) . .
C15 C16 C17 120.7(6) . .
C18 C17 C16 119.1(6) . .
C17 C18 C19 121.0(6) . .
C18 C19 C14 120.2(6) . .
C18 C19 C20 117.1(6) . .
C14 C19 C20 122.4(5) . .
N3 C20 C19 126.4(6) . .
N3 C21 C22 113.1(5) . .
C23 C22 C21 106.1(5) . .
C22 C23 N4 117.6(5) . .
N4 C26 Cl2 111.7(4) . .
O3 C27 C28 119.7(7) . .
O3 C27 C32 122.7(6) . .
C28 C27 C32 117.6(7) . .
C29 C28 C27 121.9(9) . .
C28 C29 C30 121.1(9) . .
C31 C30 C29 118.0(8) . .
C30 C31 C32 123.0(9) . .
C27 C32 C31 118.4(7) . .
C27 C32 C33 122.9(7) . .
C31 C32 C33 118.6(8) . .
N5 C33 C32 123.5(8) . .
N5 C34 C35 114.0(6) . .
C34 C35 C36 105.5(6) . .
N6 C36 C35 115.9(6) . .
N6 C39 Cl3 112.9(6) . .
O4 C40 C45 124.5(5) . .
O4 C40 C41 119.5(6) . .
C45 C40 C41 116.0(6) . .
C42 C41 C40 122.5(7) . .
C41 C42 C43 120.2(7) . .
C44 C43 C42 118.9(7) . .
C43 C44 C45 122.7(8) . .
C44 C45 C40 119.6(6) . .
C44 C45 C46 119.4(7) . .
C40 C45 C46 120.9(6) . .
N7 C46 C45 129.0(7) . .
N7 C47 C48 109.0(5) . .
C49 C48 C47 110.5(5) . .
C48 C49 N8 114.9(5) . .
N8 C52 Cl4 111.6(5) . .
C7 N1 C8 116.8(6) . .
C7 N1 Cu1 124.0(5) . .
C8 N1 Cu1 119.1(4) . .
C13 N2 C11 110.2(6) . .
C13 N2 C12 104.8(6) . .
C11 N2 C12 110.4(6) . .
C13 N2 C10 109.5(5) . .
C11 N2 C10 111.1(6) . .
C12 N2 C10 110.7(6) . .
C20 N3 C21 116.0(6) . .
C20 N3 Cu1 119.9(5) . .
C21 N3 Cu1 122.5(4) . .
C25 N4 C26 105.7(5) . .
C25 N4 C24 108.7(7) . .
C26 N4 C24 111.8(5) . .
C25 N4 C23 110.0(5) . .
C26 N4 C23 113.0(5) . .
C24 N4 C23 107.5(5) . .
C33 N5 C34 115.6(7) . .
C33 N5 Cu2 122.9(5) . .
C34 N5 Cu2 120.4(5) . .
C38 N6 C36 114.3(7) . .
C38 N6 C39 112.4(7) . .
C36 N6 C39 109.1(5) . .
C38 N6 C37 108.9(8) . .
C36 N6 C37 108.6(6) . .
C39 N6 C37 102.8(6) . .
C46 N7 C47 115.9(6) . .
C46 N7 Cu3 122.4(5) . .
C47 N7 Cu3 121.5(4) . .
C50 N8 C51 109.2(6) . .
C50 N8 C52 109.9(6) . .
C51 N8 C52 105.9(6) . .
C50 N8 C49 109.6(6) . .
C51 N8 C49 110.9(5) . .
C52 N8 C49 111.3(6) . .
C1 O1 Cu1 128.5(4) . .
C14 O2 Cu1 123.6(4) . .
C27 O3 Cu2 121.3(4) . .
C40 O4 Cu3 128.2(4) . .
O1 Cu1 O2 167.71(19) . .
O1 Cu1 N1 93.08(19) . .
O2 Cu1 N1 95.0(2) . .
O1 Cu1 N3 87.99(19) . .
O2 Cu1 N3 90.24(19) . .
N1 Cu1 N3 147.1(2) . .
O3 Cu2 O3 180.0(3) 2_665 .
O3 Cu2 N5 88.3(2) 2_665 2_665
O3 Cu2 N5 91.7(2) . 2_665
O3 Cu2 N5 91.7(2) 2_665 .
O3 Cu2 N5 88.3(2) . .
N5 Cu2 N5 180.0(4) 2_665 .
O4 Cu3 O4 180.0(3) . 2_666
O4 Cu3 N7 88.22(19) . 2_666
O4 Cu3 N7 91.78(19) 2_666 2_666
O4 Cu3 N7 91.78(19) . .
O4 Cu3 N7 88.22(19) 2_666 .
N7 Cu3 N7 180.0(2) 2_666 .

loop_
_geom_bond_atom_site_label_1
_geom_bond_atom_site_label_2
_geom_bond_distance
_geom_bond_site_symmetry_2
C1 O1 1.303(7) .
C1 C6 1.417(9) .
C1 C2 1.430(9) .
C2 C3 1.378(10) .
C3 C4 1.378(10) .
C4 C5 1.389(10) .
C5 C6 1.414(9) .
C6 C7 1.440(9) .
C7 N1 1.294(8) .
C8 N1 1.477(8) .
C8 C9 1.514(9) .
C9 C10 1.519(9) .
C10 N2 1.518(8) .
C11 N2 1.501(9) .
C12 N2 1.508(10) .
C13 N2 1.496(8) .
C13 Cl1 1.767(8) .
C14 O2 1.313(7) .
C14 C15 1.401(9) .
C14 C19 1.423(9) .
C15 C16 1.375(9) .
C16 C17 1.383(10) .
C17 C18 1.380(9) .
C18 C19 1.400(9) .
C19 C20 1.455(8) .
C20 N3 1.278(8) .
C21 N3 1.475(8) .
C21 C22 1.520(9) .
C22 C23 1.502(9) .
C23 N4 1.514(8) .
C24 N4 1.501(9) .
C25 N4 1.498(9) .
C26 N4 1.500(8) .
C26 Cl2 1.768(7) .
C27 O3 1.321(8) .
C27 C28 1.400(10) .
C27 C32 1.406(10) .
C28 C29 1.368(11) .
C29 C30 1.385(12) .
C30 C31 1.358(11) .
C31 C32 1.412(10) .
C32 C33 1.440(10) .
C33 N5 1.307(9) .
C34 N5 1.463(9) .
C34 C35 1.515(10) .
C35 C36 1.533(10) .
C36 N6 1.486(9) .
C37 N6 1.525(11) .
C38 N6 1.470(11) .
C39 N6 1.492(9) .
C39 Cl3 1.727(8) .
C40 O4 1.302(7) .
C40 C45 1.413(9) .
C40 C41 1.428(8) .
C41 C42 1.361(9) .
C42 C43 1.400(11) .
C43 C44 1.346(10) .
C44 C45 1.407(10) .
C45 C46 1.436(9) .
C46 N7 1.285(9) .
C47 N7 1.471(8) .
C47 C48 1.524(9) .
C48 C49 1.514(9) .
C49 N8 1.525(8) .
C50 N8 1.494(9) .
C51 N8 1.500(9) .
C52 N8 1.519(9) .
C52 Cl4 1.761(8) .
N1 Cu1 2.000(6) .
N3 Cu1 2.012(6) .
N5 Cu2 2.002(6) .
N7 Cu3 2.003(5) .
O1 Cu1 1.899(4) .
O2 Cu1 1.935(4) .
O3 Cu2 1.928(4) .
O4 Cu3 1.904(4) .
Cu2 O3 1.928(4) 2_665
Cu2 N5 2.002(6) 2_665
Cu3 O4 1.904(4) 2_666
Cu3 N7 2.003(5) 2_666
